data_7208822
loop_
_publ_author_name
'Daly, Carla A.'
'Eccles, Kevin S.'
'Bateman, Lorraine M.'
"O' Boyle, Noel M."
'Lawrence, Simon E.'
'Maguire, Anita R.'

_publ_section_title
;
 Investigating the influence of the sulfur oxidation state on solid state
 conformation
;
_journal_issue 23
_journal_name_full CrystEngComm
_journal_page_first 7848
_journal_paper_doi 10.1039/c2ce26298c
_journal_volume 14
_journal_year 2012
_chemical_formula_moiety 'C22 H18 N2 O2 S'
_chemical_formula_sum 'C22 H18 N2 O2 S'
_chemical_formula_weight 374.44
_space_group_crystal_system monoclinic
_space_group_IT_number 14
_space_group_name_Hall '-P 2ybc'
_space_group_name_H-M_alt 'P 1 21/c 1'
_symmetry_space_group_name_Hall '-P 2ybc'
_symmetry_space_group_name_H-M 'P 1 21/c 1'
_atom_sites_solution_hydrogens geom
_atom_sites_solution_primary direct
_atom_sites_solution_secondary difmap
_cell_angle_alpha 90
_cell_angle_beta 98.541(4)
_cell_angle_gamma 90
_cell_formula_units_Z 4
_cell_length_a 8.8488(15)
_cell_length_b 21.149(4)
_cell_length_c 10.0801(17)
_cell_measurement_reflns_used 20
_cell_measurement_temperature 296.(2)
_cell_measurement_theta_max 13.0481
_cell_measurement_theta_min 3.0345
_cell_volume 1865.5(6)
_computing_cell_refinement 'SAINT V7.68A (Bruker AXS, 2009)'
_computing_data_collection 'Bruker Instrument Service v2009, 3, 0, 0'
_computing_data_reduction 'SAINT V7.68A (Bruker AXS, 2009)'
_computing_molecular_graphics 'Mercury 3.0 (Macrae et al, 2008)'
_computing_structure_refinement 'SHELXL-97 (Sheldrick, 2008)'
_computing_structure_solution 'SHELXS-97 (Sheldrick, 2008)'
_diffrn_ambient_temperature 296.(2)
_diffrn_detector_area_resol_mean 8.3333
_diffrn_measured_fraction_theta_full 0.993
_diffrn_measured_fraction_theta_max 0.993
_diffrn_measurement_device_type 'Bruker APEX II DUO'
_diffrn_measurement_method '\f & \w scans'
_diffrn_radiation_monochromator graphite
_diffrn_radiation_source 'fine-focus sealed tube'
_diffrn_radiation_type MoK\a
_diffrn_radiation_wavelength 0.71073
_diffrn_reflns_av_R_equivalents 0.0763
_diffrn_reflns_av_sigmaI/netI 0.0551
_diffrn_reflns_limit_h_max 10
_diffrn_reflns_limit_h_min -10
_diffrn_reflns_limit_k_max 25
_diffrn_reflns_limit_k_min -25
_diffrn_reflns_limit_l_max 11
_diffrn_reflns_limit_l_min -10
_diffrn_reflns_number 19006
_diffrn_reflns_theta_full 25.05
_diffrn_reflns_theta_max 25.05
_diffrn_reflns_theta_min 1.93
_exptl_absorpt_coefficient_mu 0.193
_exptl_absorpt_correction_T_max 0.7452
_exptl_absorpt_correction_T_min 0.6184
_exptl_absorpt_correction_type multi-scan
_exptl_absorpt_process_details 'SADABS V2008/1 (Bruker AXS)'
_exptl_crystal_colour colourless
_exptl_crystal_density_diffrn 1.333
_exptl_crystal_density_method 'not measured'
_exptl_crystal_description needle
_exptl_crystal_F_000 784
_exptl_crystal_size_max 0.19
_exptl_crystal_size_mid 0.11
_exptl_crystal_size_min 0.08
_refine_diff_density_max 0.362
_refine_diff_density_min -0.498
_refine_ls_extinction_method none
_refine_ls_goodness_of_fit_ref 1.027
_refine_ls_hydrogen_treatment mixed
_refine_ls_matrix_type full
_refine_ls_number_parameters 261
_refine_ls_number_reflns 3277
_refine_ls_number_restraints 6
_refine_ls_restrained_S_all 1.039
_refine_ls_R_factor_all 0.1075
_refine_ls_R_factor_gt 0.0571
_refine_ls_shift/su_max 0.000
_refine_ls_shift/su_mean 0.000
_refine_ls_structure_factor_coef Fsqd
_refine_ls_weighting_details 'calc w=1/[\s^2^(Fo^2^)+(0.0934P)^2^+0.1195P] where P=(Fo^2^+2Fc^2^)/3'
_refine_ls_weighting_scheme calc
_refine_ls_wR_factor_gt 0.1463
_refine_ls_wR_factor_ref 0.1747
_reflns_number_gt 1931
_reflns_number_total 3277
_reflns_threshold_expression >2sigma(I)
_cod_data_source_file c2ce26298c.txt
_cod_data_source_block compound_3
_cod_original_cell_volume 1865.5(5)
_cod_database_code 7208822

loop_
_space_group_symop_operation_xyz
'x, y, z'
'-x, y+1/2, -z+1/2'
'-x, -y, -z'
'x, -y-1/2, z-1/2'

loop_
_atom_site_type_symbol
_atom_site_label
_atom_site_fract_x
_atom_site_fract_y
_atom_site_fract_z
_atom_site_U_iso_or_equiv
_atom_site_adp_type
_atom_site_calc_flag
_atom_site_refinement_flags
_atom_site_occupancy
_atom_site_disorder_assembly
_atom_site_disorder_group
C C1 0.5156(4) 0.29845(14) 0.9243(3) 0.0488(8) Uani d . 1 A .
C C2 0.4926(4) 0.36302(16) 0.9004(3) 0.0567(9) Uani d . 1 . .
C C3 0.5775(5) 0.40666(17) 0.9821(4) 0.0678(11) Uani d . 1 A .
H H3 0.56 0.4496 0.9674 0.081 Uiso calc R 1 . .
C C4 0.6879(5) 0.3872(2) 1.0851(4) 0.0729(11) Uani d . 1 . .
H H4 0.746 0.4168 1.1386 0.088 Uiso calc R 1 A .
C C5 0.7112(5) 0.3243(2) 1.1080(4) 0.0732(11) Uani d . 1 A .
H H5 0.7854 0.3111 1.1776 0.088 Uiso calc R 1 . .
C C6 0.6261(4) 0.28016(17) 1.0293(4) 0.0634(10) Uani d . 1 . .
H H6 0.643 0.2374 1.0468 0.076 Uiso calc R 1 A .
C C7 0.4267(4) 0.25093(16) 0.8458(3) 0.0530(8) Uani d . 1 . .
C C8 0.3569(4) 0.21051(15) 0.7820(3) 0.0516(8) Uani d . 1 A .
C C9 0.2751(4) 0.16245(14) 0.7017(3) 0.0506(8) Uani d . 1 . .
C C10 0.3249(5) 0.09905(16) 0.7124(4) 0.0622(10) Uani d . 1 A .
C C11 0.2455(6) 0.05428(17) 0.6278(4) 0.0758(12) Uani d . 1 . .
H H11 0.2738 0.012 0.636 0.091 Uiso calc R 1 A .
C C12 0.1266(5) 0.07189(18) 0.5329(4) 0.0735(12) Uani d . 1 A .
H H12 0.0791 0.0415 0.4742 0.088 Uiso calc R 1 . .
C C13 0.0751(4) 0.13306(17) 0.5217(4) 0.0617(10) Uani d . 1 . .
H H13 -0.0078 0.1438 0.4577 0.074 Uiso calc R 1 A .
C C14 0.1478(4) 0.17865(14) 0.6064(3) 0.0485(8) Uani d . 1 A .
N N15 0.4465(4) 0.08196(15) 0.8072(4) 0.0840(11) Uani d . 1 . .
H H15A 0.4746 0.043 0.815 0.101 Uiso calc R 1 A .
H H15B 0.4943 0.1102 0.8587 0.101 Uiso calc R 1 . .
N N16 0.0949(3) 0.24135(12) 0.6057(3) 0.0512(7) Uani d D 1 . .
H H16 0.091(4) 0.2575(16) 0.682(2) 0.076(12) Uiso d D 1 . .
C C17 0.0278(4) 0.27463(15) 0.4971(3) 0.0507(8) Uani d . 1 A .
O O18 0.0232(3) 0.25536(11) 0.3823(2) 0.0698(7) Uani d . 1 . .
C C19 -0.0391(4) 0.33684(15) 0.5249(3) 0.0494(8) Uani d . 1 . .
C C20 -0.0572(5) 0.38211(17) 0.4238(4) 0.0654(10) Uani d . 1 A .
H H20 -0.0219 0.374 0.3431 0.079 Uiso calc R 1 . .
C C21 -0.1275(5) 0.43903(19) 0.4425(4) 0.0803(13) Uani d . 1 . .
H H21 -0.1401 0.4691 0.3744 0.096 Uiso calc R 1 A .
C C22 -0.1785(5) 0.4512(2) 0.5618(5) 0.0839(13) Uani d . 1 A .
H H22 -0.2263 0.4894 0.5742 0.101 Uiso calc R 1 . .
C C23 -0.1596(5) 0.40763(19) 0.6621(4) 0.0795(12) Uani d . 1 . .
H H23 -0.1931 0.4165 0.7433 0.095 Uiso calc R 1 A .
C C24 -0.0910(4) 0.35038(18) 0.6443(3) 0.0650(10) Uani d . 1 A .
H H24 -0.0795 0.3207 0.7131 0.078 Uiso calc R 1 . .
S S25A 0.33450(13) 0.39233(5) 0.77831(10) 0.0585(3) Uani d PD 0.85 A 1
O O26A 0.3491(4) 0.46260(13) 0.7835(3) 0.0850(10) Uani d PD 0.85 A 1
C C27A 0.4119(7) 0.3702(3) 0.6336(5) 0.0782(14) Uani d PD 0.85 A 1
H H27A 0.3424 0.3819 0.5551 0.117 Uiso calc PR 0.85 A 1
H H27B 0.4276 0.3253 0.634 0.117 Uiso calc PR 0.85 A 1
H H27C 0.5078 0.3913 0.6331 0.117 Uiso calc PR 0.85 A 1
S S25B 0.4518(8) 0.3881(3) 0.7224(8) 0.0631(15) Uiso d PD 0.15 A 2
O O26B 0.4930(18) 0.4530(5) 0.7126(15) 0.0631(15) Uiso d PD 0.15 A 2
C C27B 0.367(3) 0.3534(11) 0.5797(19) 0.0631(15) Uiso d PD 0.15 A 2
H H27D 0.3771 0.3802 0.5047 0.095 Uiso calc PR 0.15 A 2
H H27E 0.2611 0.3466 0.5847 0.095 Uiso calc PR 0.15 A 2
H H27F 0.4158 0.3135 0.5686 0.095 Uiso calc PR 0.15 A 2

loop_
_atom_site_aniso_label
_atom_site_aniso_U_11
_atom_site_aniso_U_22
_atom_site_aniso_U_33
_atom_site_aniso_U_12
_atom_site_aniso_U_13
_atom_site_aniso_U_23
C1 0.057(2) 0.0433(19) 0.0458(18) -0.0028(15) 0.0061(16) 0.0004(15)
C2 0.077(2) 0.0451(19) 0.0460(19) -0.0066(17) 0.0040(17) 0.0011(15)
C3 0.095(3) 0.048(2) 0.062(2) -0.014(2) 0.014(2) -0.0067(17)
C4 0.078(3) 0.075(3) 0.063(2) -0.020(2) 0.002(2) -0.013(2)
C5 0.070(3) 0.076(3) 0.067(3) -0.005(2) -0.008(2) -0.002(2)
C6 0.062(2) 0.054(2) 0.072(2) 0.0002(18) 0.000(2) 0.0066(18)
C7 0.064(2) 0.0403(19) 0.054(2) 0.0040(17) 0.0046(17) 0.0049(16)
C8 0.065(2) 0.0409(19) 0.0487(19) 0.0021(17) 0.0075(17) 0.0019(16)
C9 0.071(2) 0.0373(18) 0.0459(18) -0.0046(16) 0.0168(17) -0.0007(14)
C10 0.086(3) 0.042(2) 0.062(2) 0.000(2) 0.024(2) 0.0063(18)
C11 0.113(4) 0.036(2) 0.086(3) -0.009(2) 0.041(3) -0.004(2)
C12 0.098(3) 0.054(2) 0.073(3) -0.026(2) 0.026(2) -0.019(2)
C13 0.076(3) 0.053(2) 0.056(2) -0.0151(19) 0.0119(18) -0.0137(17)
C14 0.064(2) 0.0446(18) 0.0396(17) -0.0079(16) 0.0170(16) -0.0042(14)
N15 0.118(3) 0.052(2) 0.082(3) 0.0146(19) 0.014(2) 0.0092(17)
N16 0.0722(19) 0.0458(16) 0.0352(15) 0.0020(14) 0.0070(14) -0.0057(12)
C17 0.064(2) 0.054(2) 0.0341(18) -0.0094(17) 0.0068(15) -0.0021(15)
O18 0.106(2) 0.0724(17) 0.0321(13) -0.0060(14) 0.0145(12) -0.0075(11)
C19 0.054(2) 0.055(2) 0.0370(17) -0.0046(16) -0.0010(14) -0.0018(15)
C20 0.086(3) 0.063(2) 0.0434(19) -0.008(2) -0.0037(18) 0.0047(17)
C21 0.101(3) 0.061(3) 0.069(3) 0.002(2) -0.020(2) 0.013(2)
C22 0.090(3) 0.067(3) 0.088(3) 0.018(2) -0.006(3) -0.006(2)
C23 0.102(3) 0.069(3) 0.067(3) 0.020(2) 0.012(2) -0.006(2)
C24 0.083(3) 0.066(2) 0.046(2) 0.014(2) 0.0084(18) 0.0019(17)
S25A 0.0779(8) 0.0471(6) 0.0511(6) 0.0061(5) 0.0117(5) 0.0073(5)
O26A 0.130(3) 0.0446(18) 0.077(2) 0.0147(17) 0.005(2) 0.0113(15)
C27A 0.103(4) 0.087(4) 0.043(3) -0.007(3) 0.007(3) -0.006(2)

loop_
_atom_type_symbol
_atom_type_description
_atom_type_scat_dispersion_real
_atom_type_scat_dispersion_imag
_atom_type_scat_source
C C 0.0033 0.0016 'International Tables Vol C Tables 4.2.6.8 and 6.1.1.4'
H H 0.0000 0.0000 'International Tables Vol C Tables 4.2.6.8 and 6.1.1.4'
N N 0.0061 0.0033 'International Tables Vol C Tables 4.2.6.8 and 6.1.1.4'
O O 0.0106 0.0060 'International Tables Vol C Tables 4.2.6.8 and 6.1.1.4'
S S 0.1246 0.1234 'International Tables Vol C Tables 4.2.6.8 and 6.1.1.4'

loop_
_geom_angle_atom_site_label_1
_geom_angle_atom_site_label_2
_geom_angle_atom_site_label_3
_geom_angle
C6 C1 C2 118.3(3)
C6 C1 C7 119.4(3)
C2 C1 C7 122.3(3)
C3 C2 C1 119.9(3)
C3 C2 S25A 117.9(3)
C1 C2 S25A 121.7(3)
C3 C2 S25B 113.3(3)
C1 C2 S25B 116.7(3)
C4 C3 C2 120.7(3)
C4 C3 H3 119.7
C2 C3 H3 119.7
C5 C4 C3 119.5(4)
C5 C4 H4 120.2
C3 C4 H4 120.2
C4 C5 C6 120.6(4)
C4 C5 H5 119.7
C6 C5 H5 119.7
C5 C6 C1 121.0(3)
C5 C6 H6 119.5
C1 C6 H6 119.5
C8 C7 C1 178.1(4)
C7 C8 C9 178.2(4)
C14 C9 C10 119.5(3)
C14 C9 C8 120.0(3)
C10 C9 C8 120.5(3)
N15 C10 C11 121.2(4)
N15 C10 C9 120.4(3)
C11 C10 C9 118.4(4)
C12 C11 C10 120.7(4)
C12 C11 H11 119.7
C10 C11 H11 119.7
C11 C12 C13 121.8(4)
C11 C12 H12 119.1
C13 C12 H12 119.1
C12 C13 C14 119.3(4)
C12 C13 H13 120.3
C14 C13 H13 120.3
C13 C14 N16 122.1(3)
C13 C14 C9 120.2(3)
N16 C14 C9 117.7(3)
C10 N15 H15A 120.0
C10 N15 H15B 120.0
H15A N15 H15B 120.0
C17 N16 C14 126.6(3)
C17 N16 H16 117.(3)
C14 N16 H16 116.(3)
O18 C17 N16 122.6(3)
O18 C17 C19 121.0(3)
N16 C17 C19 116.4(3)
C24 C19 C20 118.6(3)
C24 C19 C17 122.8(3)
C20 C19 C17 118.5(3)
C21 C20 C19 120.4(4)
C21 C20 H20 119.8
C19 C20 H20 119.8
C22 C21 C20 119.8(4)
C22 C21 H21 120.1
C20 C21 H21 120.1
C23 C22 C21 120.4(4)
C23 C22 H22 119.8
C21 C22 H22 119.8
C22 C23 C24 120.4(4)
C22 C23 H23 119.8
C24 C23 H23 119.8
C23 C24 C19 120.4(4)
C23 C24 H24 119.8
C19 C24 H24 119.8
O26A S25A C27A 104.6(2)
O26A S25A C2 105.08(18)
C27A S25A C2 96.5(2)
S25A C27A H27A 109.5
S25A C27A H27B 109.5
H27A C27A H27B 109.5
S25A C27A H27C 109.5
H27A C27A H27C 109.5
H27B C27A H27C 109.5
O26B S25B C27B 116.4(10)
O26B S25B C2 109.1(7)
C27B S25B C2 134.2(10)
S25B C27B H27D 109.5
S25B C27B H27E 109.5
H27D C27B H27E 109.5
S25B C27B H27F 109.5
H27D C27B H27F 109.5
H27E C27B H27F 109.5

loop_
_geom_bond_atom_site_label_1
_geom_bond_atom_site_label_2
_geom_bond_distance
C1 C6 1.385(5)
C1 C2 1.396(4)
C1 C7 1.439(5)
C2 C3 1.382(5)
C2 S25A 1.829(4)
C2 S25B 1.854(8)
C3 C4 1.379(5)
C3 H3 0.93
C4 C5 1.359(5)
C4 H4 0.93
C5 C6 1.376(5)
C5 H5 0.93
C6 H6 0.93
C7 C8 1.187(4)
C8 C9 1.428(5)
C9 C14 1.410(5)
C9 C10 1.411(5)
C10 N15 1.377(5)
C10 C11 1.393(5)
C11 C12 1.365(6)
C11 H11 0.93
C12 C13 1.371(5)
C12 H12 0.93
C13 C14 1.382(4)
C13 H13 0.93
C14 N16 1.406(4)
N15 H15A 0.86
N15 H15B 0.86
N16 C17 1.361(4)
N16 H16 0.844(19)
C17 O18 1.222(4)
C17 C19 1.487(5)
C19 C24 1.380(5)
C19 C20 1.390(5)
C20 C21 1.381(5)
C20 H20 0.93
C21 C22 1.369(6)
C21 H21 0.93
C22 C23 1.360(6)
C22 H22 0.93
C23 C24 1.378(5)
C23 H23 0.93
C24 H24 0.93
S25A O26A 1.492(3)
S25A C27A 1.764(5)
C27A H27A 0.96
C27A H27B 0.96
C27A H27C 0.96
S25B O26B 1.427(9)
S25B C27B 1.688(10)
C27B H27D 0.96
C27B H27E 0.96
C27B H27F 0.96

loop_
_geom_torsion_atom_site_label_1
_geom_torsion_atom_site_label_2
_geom_torsion_atom_site_label_3
_geom_torsion_atom_site_label_4
_geom_torsion
C6 C1 C2 C3 -1.0(5)
C7 C1 C2 C3 177.6(3)
C6 C1 C2 S25A -172.3(3)
C7 C1 C2 S25A 6.3(5)
C6 C1 C2 S25B 142.1(4)
C7 C1 C2 S25B -39.3(5)
C1 C2 C3 C4 1.7(6)
S25A C2 C3 C4 173.3(3)
S25B C2 C3 C4 -142.5(4)
C2 C3 C4 C5 -1.3(6)
C3 C4 C5 C6 0.2(6)
C4 C5 C6 C1 0.5(6)
C2 C1 C6 C5 -0.1(6)
C7 C1 C6 C5 -178.8(3)
C14 C9 C10 N15 -178.3(3)
C8 C9 C10 N15 4.7(5)
C14 C9 C10 C11 -0.2(5)
C8 C9 C10 C11 -177.2(3)
N15 C10 C11 C12 -179.1(4)
C9 C10 C11 C12 2.8(6)
C10 C11 C12 C13 -3.6(6)
C11 C12 C13 C14 1.6(6)
C12 C13 C14 N16 -176.0(3)
C12 C13 C14 C9 1.1(5)
C10 C9 C14 C13 -1.8(5)
C8 C9 C14 C13 175.3(3)
C10 C9 C14 N16 175.4(3)
C8 C9 C14 N16 -7.6(4)
C13 C14 N16 C17 -34.5(5)
C9 C14 N16 C17 148.4(3)
C14 N16 C17 O18 -9.5(5)
C14 N16 C17 C19 171.2(3)
O18 C17 C19 C24 153.9(4)
N16 C17 C19 C24 -26.7(5)
O18 C17 C19 C20 -22.8(5)
N16 C17 C19 C20 156.6(3)
C24 C19 C20 C21 -0.8(5)
C17 C19 C20 C21 176.0(3)
C19 C20 C21 C22 0.5(6)
C20 C21 C22 C23 0.4(7)
C21 C22 C23 C24 -1.0(7)
C22 C23 C24 C19 0.7(7)
C20 C19 C24 C23 0.2(6)
C17 C19 C24 C23 -176.5(4)
C3 C2 S25A O26A 8.1(4)
C1 C2 S25A O26A 179.6(3)
S25B C2 S25A O26A -85.5(4)
C3 C2 S25A C27A 115.1(3)
C1 C2 S25A C27A -73.4(3)
S25B C2 S25A C27A 21.5(3)
C3 C2 S25B O26B -10.9(9)
C1 C2 S25B O26B -156.3(8)
S25A C2 S25B O26B 95.4(8)
C3 C2 S25B C27B 174.8(16)
C1 C2 S25B C27B 29.3(17)
S25A C2 S25B C27B -79.0(16)
